data_4503788
loop_
_publ_author_name
'Chen, Yang'
'Li, Hong-Xi'
'Liu, Dong'
'Liu, Lei-Lei'
'Li, Ni-Ya'
'Ye, Huan-Ying'
'Zhang, Yong'
'Lang, Jian-Ping'

_publ_section_title
;
 Solvent Effects on the Assembly of [Cu2I2]- or [Cu4I4]-Based Coordination
 Polymers: Isolation, Structures, and Luminescent Properties
;
_journal_issue 10
_journal_name_full 'Crystal Growth &amp; Design'
_journal_page_first 3810
_journal_paper_doi 10.1021/cg8004568
_journal_volume 8
_journal_year 2008
_chemical_formula_moiety 'C26 H28 Cu4 I4 N4'
_chemical_formula_sum 'C26 H28 Cu4 I4 N4'
_chemical_formula_weight 1158.33
_chemical_name_systematic
; 
 ? 
;
_space_group_IT_number 73
_symmetry_cell_setting orthorhombic
_symmetry_space_group_name_Hall '-I 2b 2c'
_symmetry_space_group_name_H-M 'I b c a'
_atom_sites_solution_hydrogens geom
_atom_sites_solution_primary direct
_atom_sites_solution_secondary difmap
_audit_creation_method SHELXL-97
_cell_angle_alpha 90.00
_cell_angle_beta 90.00
_cell_angle_gamma 90.00
_cell_formula_units_Z 16
_cell_length_a 15.666(5)
_cell_length_b 25.131(8)
_cell_length_c 37.527(13)
_cell_measurement_reflns_used 808
_cell_measurement_temperature 293(2)
_cell_measurement_theta_max 18.004
_cell_measurement_theta_min 2.640
_cell_volume 14774(8)
_computing_cell_refinement 'Bruker SMART'
_computing_data_collection 'Bruker SMART'
_computing_data_reduction 'Bruker SHELXTL'
_computing_molecular_graphics 'Bruker SHELXTL'
_computing_publication_material 'Bruker SHELXTL'
_computing_structure_refinement 'SHELXL-97 (Sheldrick, 1997)'
_computing_structure_solution 'SHELXS-97 (Sheldrick, 1990)'
_diffrn_ambient_temperature 293(2)
_diffrn_measured_fraction_theta_full 0.999
_diffrn_measured_fraction_theta_max 0.999
_diffrn_measurement_device_type 'CCD area detector'
_diffrn_measurement_method 'phi and omega scans'
_diffrn_radiation_monochromator graphite
_diffrn_radiation_source 'fine-focus sealed tube'
_diffrn_radiation_type MoK\a
_diffrn_radiation_wavelength 0.71073
_diffrn_reflns_av_R_equivalents 0.0814
_diffrn_reflns_av_sigmaI/netI 0.1263
_diffrn_reflns_limit_h_max 18
_diffrn_reflns_limit_h_min -18
_diffrn_reflns_limit_k_max 27
_diffrn_reflns_limit_k_min -29
_diffrn_reflns_limit_l_max 28
_diffrn_reflns_limit_l_min -44
_diffrn_reflns_number 29582
_diffrn_reflns_theta_full 25.01
_diffrn_reflns_theta_max 25.01
_diffrn_reflns_theta_min 1.62
_diffrn_standards_decay_% 7.59
_exptl_absorpt_coefficient_mu 5.635
_exptl_absorpt_correction_T_max 0.6026
_exptl_absorpt_correction_T_min 0.4853
_exptl_absorpt_correction_type multi-scan
_exptl_absorpt_process_details sadabs
_exptl_crystal_colour yellow
_exptl_crystal_density_diffrn 2.081
_exptl_crystal_density_method 'not measured'
_exptl_crystal_description prism
_exptl_crystal_F_000 8625.2
_exptl_crystal_size_max 0.15
_exptl_crystal_size_mid 0.12
_exptl_crystal_size_min 0.10
_refine_diff_density_max 0.790
_refine_diff_density_min -0.566
_refine_diff_density_rms 0.098
_refine_ls_extinction_method none
_refine_ls_goodness_of_fit_ref 1.005
_refine_ls_hydrogen_treatment constr
_refine_ls_matrix_type full
_refine_ls_number_parameters 365
_refine_ls_number_reflns 6525
_refine_ls_number_restraints 126
_refine_ls_restrained_S_all 1.003
_refine_ls_R_factor_all 0.1299
_refine_ls_R_factor_gt 0.0448
_refine_ls_shift/su_max 0.001
_refine_ls_shift/su_mean 0.000
_refine_ls_structure_factor_coef Fsqd
_refine_ls_weighting_details 'calc w=1/[\s^2^(Fo^2^)+(0.0000P)^2^+0.0000P] where P=(Fo^2^+2Fc^2^)/3'
_refine_ls_weighting_scheme calc
_refine_ls_wR_factor_gt 0.0554
_refine_ls_wR_factor_ref 0.0578
_reflns_number_gt 2233
_reflns_number_total 6525
_reflns_threshold_expression >2sigma(I)
_cod_data_source_file cg8004568_si_002.cif
_cod_data_source_block '[Cu4I4(bpp)2]n'
_cod_depositor_comments
;
The following automatic conversions were performed:

'_symmetry_cell_setting' value 'Orthorhombic' changed to
'orthorhombic' according to
/home/saulius/struct/CIF-dictionaries/cif_core.dic dictionary named
'cif_core.dic' version 2.4.1 from 2010-06-29.

Automatic conversion script
Id: cif_fix_values 1715 2011-07-08 13:25:40Z adriana 
;
_cod_original_cell_volume 14775(8)
_cod_database_code 4503788

loop_
_symmetry_equiv_pos_as_xyz
'x, y, z'
'-x+1/2, -y, z+1/2'
'-x, y+1/2, -z+1/2'
'x+1/2, -y+1/2, -z'
'x+1/2, y+1/2, z+1/2'
'-x+1, -y+1/2, z+1'
'-x+1/2, y+1, -z+1'
'x+1, -y+1, -z+1/2'
'-x, -y, -z'
'x-1/2, y, -z-1/2'
'x, -y-1/2, z-1/2'
'-x-1/2, y-1/2, z'
'-x+1/2, -y+1/2, -z+1/2'
'x, y+1/2, -z'
'x+1/2, -y, z'
'-x, y, z+1/2'

loop_
_atom_site_label
_atom_site_type_symbol
_atom_site_fract_x
_atom_site_fract_y
_atom_site_fract_z
_atom_site_U_iso_or_equiv
_atom_site_adp_type
_atom_site_occupancy
_atom_site_symmetry_multiplicity
_atom_site_calc_flag
_atom_site_refinement_flags
_atom_site_disorder_assembly
_atom_site_disorder_group
Cu1 Cu 0.20353(7) 0.39777(5) 0.15300(4) 0.0947(5) Uani 1 1 d . . .
Cu2 Cu 0.03370(7) 0.40220(5) 0.15338(4) 0.0915(5) Uani 1 1 d . . .
Cu3 Cu 0.12484(9) 0.47959(4) 0.12257(3) 0.1061(5) Uani 1 1 d . . .
Cu4 Cu 0.11499(10) 0.38388(5) 0.09258(4) 0.1166(5) Uani 1 1 d . . .
I1 I 0.11579(4) 0.30815(2) 0.143368(18) 0.0868(2) Uani 1 1 d . . .
I2 I 0.12238(4) 0.46910(2) 0.195465(17) 0.0860(2) Uani 1 1 d . . .
I3 I 0.26476(4) 0.43927(3) 0.09300(2) 0.1172(3) Uani 1 1 d . . .
I4 I -0.02234(4) 0.44845(3) 0.09374(2) 0.1146(3) Uani 1 1 d . . .
N1 N 0.3119(5) 0.3813(4) 0.1802(2) 0.092(3) Uani 1 1 d . . .
N2 N 0.9247(5) 0.3819(4) 0.1796(2) 0.084(3) Uani 1 1 d . . .
N3 N 0.1347(8) 0.5587(4) 0.1173(2) 0.098(3) Uani 1 1 d . . .
C1 C 0.3644(9) 0.4166(4) 0.1907(4) 0.124(5) Uani 1 1 d . . .
H1A H 0.3517 0.4519 0.1854 0.149 Uiso 1 1 calc R . .
C2 C 0.4383(8) 0.4066(5) 0.2092(4) 0.119(5) Uani 1 1 d . . .
H2B H 0.4736 0.4348 0.2155 0.143 Uiso 1 1 calc R . .
C3 C 0.4604(7) 0.3566(6) 0.2183(3) 0.079(4) Uani 1 1 d . . .
C4 C 0.4084(8) 0.3172(4) 0.2070(3) 0.093(4) Uani 1 1 d . . .
H4A H 0.4219 0.2817 0.2111 0.111 Uiso 1 1 calc R . .
C5 C 0.3322(7) 0.3313(5) 0.1884(3) 0.086(4) Uani 1 1 d . . .
H5A H 0.2949 0.3043 0.1817 0.103 Uiso 1 1 calc R . .
C6 C 0.5382(6) 0.3432(4) 0.2383(3) 0.096(4) Uani 1 1 d . . .
H6A H 0.5362 0.3059 0.2449 0.115 Uiso 1 1 calc R . .
H6B H 0.5397 0.3640 0.2601 0.115 Uiso 1 1 calc R . .
C7 C 0.6203(7) 0.3537(3) 0.2169(2) 0.096(3) Uani 1 1 d . . .
H7A H 0.6200 0.3317 0.1957 0.115 Uiso 1 1 calc R . .
H7B H 0.6211 0.3906 0.2094 0.115 Uiso 1 1 calc R . .
C8 C 0.6975(7) 0.3425(4) 0.2375(3) 0.098(4) Uani 1 1 d . . .
H8A H 0.6994 0.3048 0.2430 0.117 Uiso 1 1 calc R . .
H8B H 0.6951 0.3619 0.2598 0.117 Uiso 1 1 calc R . .
C9 C 0.8973(7) 0.3332(5) 0.1839(3) 0.084(4) Uani 1 1 d . . .
H9A H 0.9299 0.3063 0.1737 0.101 Uiso 1 1 calc R . .
C10 C 0.8273(7) 0.3184(5) 0.2014(3) 0.093(4) Uani 1 1 d . . .
H10A H 0.8117 0.2828 0.2027 0.112 Uiso 1 1 calc R . .
C11 C 0.7780(7) 0.3578(6) 0.2178(3) 0.081(4) Uani 1 1 d . . .
C12 C 0.8021(8) 0.4099(5) 0.2127(4) 0.123(5) Uani 1 1 d . . .
H12A H 0.7686 0.4379 0.2209 0.147 Uiso 1 1 calc R . .
C13 C 0.8750(9) 0.4189(4) 0.1956(3) 0.111(4) Uani 1 1 d . . .
H13A H 0.8937 0.4540 0.1945 0.133 Uiso 1 1 calc R . .
C14 C 0.0664(9) 0.5894(7) 0.1180(3) 0.117(5) Uani 1 1 d . . .
H14A H 0.0131 0.5735 0.1202 0.140 Uiso 1 1 calc R . .
C15 C 0.0710(9) 0.6444(7) 0.1156(4) 0.123(5) Uani 1 1 d . . .
H15A H 0.0203 0.6637 0.1151 0.148 Uiso 1 1 calc R . .
C16 C 0.1437(12) 0.6707(5) 0.1140(4) 0.107(5) Uani 1 1 d . . .
C17 C 0.2123(9) 0.6405(7) 0.1121(3) 0.121(5) Uani 1 1 d . . .
H17A H 0.2651 0.6565 0.1085 0.146 Uiso 1 1 calc R . .
C18 C 0.2078(8) 0.5835(6) 0.1156(3) 0.118(5) Uani 1 1 d . . .
H18A H 0.2582 0.5639 0.1166 0.141 Uiso 1 1 calc R . .
C19 C 0.1537(7) 0.7298(4) 0.1105(3) 0.127(3) Uani 1 1 d D . .
H19A H 0.2066 0.7407 0.1218 0.153 Uiso 1 1 calc R . .
H19B H 0.1071 0.7474 0.1228 0.153 Uiso 1 1 calc R . .
C20 C 0.1545(7) 0.7476(4) 0.0715(3) 0.127(3) Uani 1 1 d DU . .
H20A H 0.2112 0.7404 0.0623 0.153 Uiso 1 1 calc R A 1
H20B H 0.1156 0.7243 0.0587 0.153 Uiso 1 1 calc R A 1
C21 C 0.1328(14) 0.8029(5) 0.0612(3) 0.127(3) Uani 0.539(10) 1 d PDU . 1
H21A H 0.1791 0.8254 0.0694 0.153 Uiso 0.539(10) 1 calc PR . 1
H21B H 0.0826 0.8129 0.0747 0.153 Uiso 0.539(10) 1 calc PR . 1
N4 N 0.1102(10) 0.8568(7) -0.0460(3) 0.115(8) Uani 0.539(10) 1 d PGU . 1
C22 C 0.1300(9) 0.8037(7) -0.0400(4) 0.080(7) Uani 0.539(10) 1 d PGU . 1
H22A H 0.1413 0.7812 -0.0592 0.096 Uiso 0.539(10) 1 calc PR . 1
C23 C 0.1329(10) 0.7840(6) -0.0054(4) 0.104(7) Uani 0.539(10) 1 d PGU . 1
H23A H 0.1461 0.7484 -0.0014 0.125 Uiso 0.539(10) 1 calc PR . 1
C24 C 0.1160(11) 0.8175(7) 0.0232(3) 0.108(7) Uani 0.539(10) 1 d PGDU . 1
C25 C 0.0962(12) 0.8707(6) 0.0172(3) 0.138(8) Uani 0.539(10) 1 d PGU . 1
H25A H 0.0849 0.8931 0.0363 0.165 Uiso 0.539(10) 1 calc PR . 1
C26 C 0.0933(12) 0.8904(5) -0.0174(4) 0.134(9) Uani 0.539(10) 1 d PGU . 1
H26A H 0.0801 0.9259 -0.0214 0.161 Uiso 0.539(10) 1 calc PR . 1
C21' C 0.0912(17) 0.7467(9) 0.0511(5) 0.127(3) Uani 0.46 1 d PDU . 2
N4' N 0.1086(11) 0.8390(9) -0.0424(4) 0.091(8) Uani 0.461(10) 1 d PGU . 2
C22' C 0.0852(12) 0.7856(9) -0.0424(4) 0.102(8) Uani 0.461(10) 1 d PGU . 2
H22B H 0.0656 0.7698 -0.0632 0.122 Uiso 0.461(10) 1 calc PR . 2
C23' C 0.0912(12) 0.7560(6) -0.0112(6) 0.107(8) Uani 0.461(10) 1 d PGU . 2
H23B H 0.0755 0.7203 -0.0112 0.129 Uiso 0.461(10) 1 calc PR . 2
C24' C 0.1205(12) 0.7797(8) 0.0199(4) 0.123(8) Uani 0.461(10) 1 d PGDU . 2
C25' C 0.1439(13) 0.8330(8) 0.0199(4) 0.118(9) Uani 0.461(10) 1 d PGU . 2
H25B H 0.1635 0.8489 0.0407 0.142 Uiso 0.461(10) 1 calc PR . 2
C26' C 0.1380(12) 0.8627(6) -0.0113(5) 0.106(9) Uani 0.461(10) 1 d PGU . 2
H26B H 0.1536 0.8984 -0.0113 0.127 Uiso 0.461(10) 1 calc PR . 2

loop_
_atom_site_aniso_label
_atom_site_aniso_U_11
_atom_site_aniso_U_22
_atom_site_aniso_U_33
_atom_site_aniso_U_23
_atom_site_aniso_U_13
_atom_site_aniso_U_12
Cu1 0.0662(8) 0.0848(10) 0.1333(14) 0.0032(10) -0.0046(9) -0.0002(7)
Cu2 0.0658(9) 0.0894(10) 0.1192(14) 0.0033(10) 0.0142(9) -0.0061(7)
Cu3 0.0924(9) 0.0801(10) 0.1458(13) 0.0189(8) 0.0075(11) -0.0012(11)
Cu4 0.1257(11) 0.1156(11) 0.1087(12) -0.0149(9) 0.0064(12) -0.0055(11)
I1 0.0722(4) 0.0629(4) 0.1253(6) -0.0037(4) 0.0078(5) -0.0020(4)
I2 0.0845(5) 0.0704(4) 0.1031(6) -0.0115(4) 0.0037(5) -0.0013(5)
I3 0.0919(6) 0.1128(6) 0.1469(9) 0.0085(6) 0.0408(6) -0.0114(5)
I4 0.0864(6) 0.1240(7) 0.1333(8) 0.0187(6) -0.0188(6) 0.0026(5)
N1 0.087(7) 0.061(7) 0.127(10) -0.013(7) 0.000(6) -0.005(7)
N2 0.056(6) 0.078(7) 0.117(9) -0.023(7) 0.013(5) -0.008(6)
N3 0.070(8) 0.114(9) 0.111(7) 0.014(6) 0.000(7) 0.018(8)
C1 0.074(10) 0.057(8) 0.242(16) 0.003(9) -0.048(10) -0.022(8)
C2 0.072(10) 0.073(11) 0.213(18) -0.024(11) -0.008(10) -0.024(8)
C3 0.043(8) 0.086(10) 0.108(12) -0.027(9) 0.009(7) -0.010(8)
C4 0.076(9) 0.084(9) 0.118(11) -0.024(8) -0.012(7) 0.016(8)
C5 0.069(9) 0.087(11) 0.101(11) -0.038(9) -0.013(7) -0.013(7)
C6 0.054(8) 0.119(10) 0.115(11) -0.035(8) 0.004(8) -0.004(7)
C7 0.051(6) 0.143(9) 0.094(9) 0.005(7) -0.001(9) 0.015(8)
C8 0.082(9) 0.129(11) 0.082(10) -0.011(8) 0.020(8) 0.011(8)
C9 0.065(9) 0.082(10) 0.105(11) -0.014(8) 0.011(7) -0.011(7)
C10 0.066(9) 0.111(10) 0.102(11) 0.000(9) 0.030(7) -0.027(8)
C11 0.050(8) 0.120(12) 0.072(10) 0.003(9) 0.007(7) 0.002(8)
C12 0.071(9) 0.093(11) 0.204(17) 0.038(10) 0.045(9) 0.012(8)
C13 0.094(10) 0.060(8) 0.178(13) -0.002(8) 0.030(11) 0.004(9)
C14 0.108(13) 0.098(13) 0.145(14) 0.031(10) 0.021(9) -0.022(10)
C15 0.098(12) 0.115(15) 0.156(14) 0.007(11) -0.039(10) 0.006(10)
C16 0.106(13) 0.069(11) 0.146(11) 0.005(9) 0.023(10) 0.012(10)
C17 0.120(14) 0.105(13) 0.139(13) -0.011(11) 0.018(10) -0.048(11)
C18 0.064(10) 0.116(14) 0.173(15) 0.003(11) -0.008(9) 0.004(8)
C19 0.181(7) 0.102(5) 0.099(6) 0.034(6) -0.011(6) -0.016(6)
C20 0.181(7) 0.102(5) 0.099(6) 0.034(6) -0.011(6) -0.016(6)
C21 0.181(7) 0.102(5) 0.099(6) 0.034(6) -0.011(6) -0.016(6)
N4 0.155(19) 0.108(15) 0.083(13) 0.011(10) 0.018(15) -0.005(14)
C22 0.037(14) 0.136(16) 0.067(10) 0.013(12) 0.014(12) 0.038(14)
C23 0.087(16) 0.154(17) 0.071(9) 0.021(10) 0.004(16) 0.018(14)
C24 0.140(17) 0.110(14) 0.073(9) 0.026(9) 0.017(13) -0.016(15)
C25 0.20(2) 0.138(14) 0.073(12) 0.035(10) 0.003(16) 0.033(17)
C26 0.22(2) 0.137(15) 0.043(13) 0.002(9) -0.051(16) 0.030(16)
C21' 0.181(7) 0.102(5) 0.099(6) 0.034(6) -0.011(6) -0.016(6)
N4' 0.065(18) 0.106(16) 0.103(15) 0.020(12) -0.036(14) 0.020(13)
C22' 0.065(17) 0.148(18) 0.092(12) 0.016(13) -0.016(14) -0.019(16)
C23' 0.099(19) 0.137(17) 0.087(10) 0.024(11) -0.019(15) -0.029(14)
C24' 0.157(18) 0.121(15) 0.091(11) 0.022(12) -0.019(15) -0.047(16)
C25' 0.15(2) 0.107(16) 0.096(16) 0.042(12) -0.047(16) -0.026(16)
C26' 0.12(2) 0.117(17) 0.079(17) 0.037(12) -0.023(16) -0.016(16)

loop_
_atom_type_symbol
_atom_type_description
_atom_type_scat_dispersion_real
_atom_type_scat_dispersion_imag
_atom_type_scat_source
C C 0.0033 0.0016 'International Tables Vol C Tables 4.2.6.8 and 6.1.1.4'
H H 0.0000 0.0000 'International Tables Vol C Tables 4.2.6.8 and 6.1.1.4'
N N 0.0061 0.0033 'International Tables Vol C Tables 4.2.6.8 and 6.1.1.4'
Cu Cu 0.3201 1.2651 'International Tables Vol C Tables 4.2.6.8 and 6.1.1.4'
I I -0.4742 1.8119 'International Tables Vol C Tables 4.2.6.8 and 6.1.1.4'

loop_
_geom_angle_atom_site_label_1
_geom_angle_atom_site_label_2
_geom_angle_atom_site_label_3
_geom_angle
_geom_angle_site_symmetry_1
_geom_angle_site_symmetry_3
N1 Cu1 Cu3 139.9(3) . .
N1 Cu1 I3 101.8(3) . .
Cu3 Cu1 I3 59.99(5) . .
N1 Cu1 Cu2 147.6(3) . .
Cu3 Cu1 Cu2 60.41(5) . .
I3 Cu1 Cu2 110.39(7) . .
N1 Cu1 I1 109.2(3) . .
Cu3 Cu1 I1 110.91(6) . .
I3 Cu1 I1 113.75(6) . .
Cu2 Cu1 I1 61.34(4) . .
N1 Cu1 Cu4 146.5(3) . .
Cu3 Cu1 Cu4 59.79(5) . .
I3 Cu1 Cu4 61.43(5) . .
Cu2 Cu1 Cu4 59.54(6) . .
I1 Cu1 Cu4 60.53(4) . .
N1 Cu1 I2 103.4(3) . .
Cu3 Cu1 I2 61.56(5) . .
I3 Cu1 I2 114.00(5) . .
Cu2 Cu1 I2 60.09(4) . .
I1 Cu1 I2 113.36(5) . .
Cu4 Cu1 I2 109.89(6) . .
N2 Cu2 Cu4 140.8(3) 1_455 .
N2 Cu2 Cu1 146.1(3) 1_455 .
Cu4 Cu2 Cu1 60.57(6) . .
N2 Cu2 I4 103.8(3) 1_455 .
Cu4 Cu2 I4 60.83(5) . .
Cu1 Cu2 I4 110.01(6) . .
N2 Cu2 Cu3 147.0(3) 1_455 .
Cu4 Cu2 Cu3 59.89(5) . .
Cu1 Cu2 Cu3 59.66(5) . .
I4 Cu2 Cu3 59.79(5) . .
N2 Cu2 I2 107.8(3) 1_455 .
Cu4 Cu2 I2 111.41(5) . .
Cu1 Cu2 I2 60.91(5) . .
I4 Cu2 I2 112.91(5) . .
Cu3 Cu2 I2 61.59(4) . .
N2 Cu2 I1 104.2(3) 1_455 .
Cu4 Cu2 I1 60.20(4) . .
Cu1 Cu2 I1 59.34(4) . .
I4 Cu2 I1 114.74(6) . .
Cu3 Cu2 I1 108.67(6) . .
I2 Cu2 I1 112.34(5) . .
N3 Cu3 Cu1 140.8(3) . .
N3 Cu3 I3 105.9(3) . .
Cu1 Cu3 I3 60.10(5) . .
N3 Cu3 Cu4 149.3(3) . .
Cu1 Cu3 Cu4 60.58(5) . .
I3 Cu3 Cu4 61.73(5) . .
N3 Cu3 I4 108.5(3) . .
Cu1 Cu3 I4 110.42(5) . .
I3 Cu3 I4 115.61(6) . .
Cu4 Cu3 I4 60.82(5) . .
N3 Cu3 Cu2 143.6(3) . .
Cu1 Cu3 Cu2 59.93(5) . .
I3 Cu3 Cu2 110.09(5) . .
Cu4 Cu3 Cu2 59.64(5) . .
I4 Cu3 Cu2 60.01(5) . .
N3 Cu3 I2 101.2(3) . .
Cu1 Cu3 I2 60.28(4) . .
I3 Cu3 I2 112.99(5) . .
Cu4 Cu3 I2 109.49(5) . .
I4 Cu3 I2 111.34(5) . .
Cu2 Cu3 I2 59.52(4) . .
N4 Cu4 N4' 9.7(10) 14_545 14_545
N4 Cu4 Cu2 147.6(5) 14_545 .
N4' Cu4 Cu2 143.5(5) 14_545 .
N4 Cu4 Cu3 136.4(6) 14_545 .
N4' Cu4 Cu3 146.1(6) 14_545 .
Cu2 Cu4 Cu3 60.47(5) . .
N4 Cu4 Cu1 148.8(5) 14_545 .
N4' Cu4 Cu1 144.6(5) 14_545 .
Cu2 Cu4 Cu1 59.90(5) . .
Cu3 Cu4 Cu1 59.63(5) . .
N4 Cu4 I1 113.8(6) 14_545 .
N4' Cu4 I1 104.1(6) 14_545 .
Cu2 Cu4 I1 61.07(5) . .
Cu3 Cu4 I1 109.83(6) . .
Cu1 Cu4 I1 59.41(5) . .
N4 Cu4 I4 101.6(5) 14_545 .
N4' Cu4 I4 106.7(5) 14_545 .
Cu2 Cu4 I4 59.90(5) . .
Cu3 Cu4 I4 59.67(5) . .
Cu1 Cu4 I4 108.72(6) . .
I1 Cu4 I4 114.69(6) . .
N4 Cu4 I3 103.0(5) 14_545 .
N4' Cu4 I3 107.8(5) 14_545 .
Cu2 Cu4 I3 108.62(6) . .
Cu3 Cu4 I3 59.09(5) . .
Cu1 Cu4 I3 58.92(5) . .
I1 Cu4 I3 110.64(6) . .
I4 Cu4 I3 112.29(6) . .
Cu1 I1 Cu4 60.05(5) . .
Cu1 I1 Cu2 59.32(4) . .
Cu4 I1 Cu2 58.73(5) . .
Cu2 I2 Cu1 59.00(4) . .
Cu2 I2 Cu3 58.89(4) . .
Cu1 I2 Cu3 58.16(4) . .
Cu3 I3 Cu1 59.91(4) . .
Cu3 I3 Cu4 59.18(5) . .
Cu1 I3 Cu4 59.66(4) . .
Cu3 I4 Cu2 60.20(4) . .
Cu3 I4 Cu4 59.51(5) . .
Cu2 I4 Cu4 59.27(4) . .
C1 N1 C5 115.6(11) . .
C1 N1 Cu1 123.8(10) . .
C5 N1 Cu1 120.6(9) . .
C9 N2 C13 113.6(9) . .
C9 N2 Cu2 124.7(9) . 1_655
C13 N2 Cu2 121.7(10) . 1_655
C18 N3 C14 115.7(12) . .
C18 N3 Cu3 123.1(11) . .
C14 N3 Cu3 121.0(11) . .
N1 C1 C2 125.0(11) . .
N1 C1 H1A 117.5 . .
C2 C1 H1A 117.5 . .
C3 C2 C1 121.1(11) . .
C3 C2 H2B 119.5 . .
C1 C2 H2B 119.5 . .
C2 C3 C4 116.6(12) . .
C2 C3 C6 123.9(13) . .
C4 C3 C6 119.4(13) . .
C3 C4 C5 118.4(11) . .
C3 C4 H4A 120.8 . .
C5 C4 H4A 120.8 . .
N1 C5 C4 123.1(10) . .
N1 C5 H5A 118.4 . .
C4 C5 H5A 118.4 . .
C3 C6 C7 112.7(9) . .
C3 C6 H6A 109.1 . .
C7 C6 H6A 109.1 . .
C3 C6 H6B 109.1 . .
C7 C6 H6B 109.1 . .
H6A C6 H6B 107.8 . .
C8 C7 C6 112.5(8) . .
C8 C7 H7A 109.1 . .
C6 C7 H7A 109.1 . .
C8 C7 H7B 109.1 . .
C6 C7 H7B 109.1 . .
H7A C7 H7B 107.8 . .
C7 C8 C11 112.5(9) . .
C7 C8 H8A 109.1 . .
C11 C8 H8A 109.1 . .
C7 C8 H8B 109.1 . .
C11 C8 H8B 109.1 . .
H8A C8 H8B 107.8 . .
N2 C9 C10 126.3(11) . .
N2 C9 H9A 116.8 . .
C10 C9 H9A 116.8 . .
C9 C10 C11 118.3(11) . .
C9 C10 H10A 120.8 . .
C11 C10 H10A 120.8 . .
C12 C11 C10 117.5(11) . .
C12 C11 C8 122.5(13) . .
C10 C11 C8 119.8(12) . .
C13 C12 C11 117.6(12) . .
C13 C12 H12A 121.2 . .
C11 C12 H12A 121.2 . .
C12 C13 N2 126.3(11) . .
C12 C13 H13A 116.8 . .
N2 C13 H13A 116.8 . .
N3 C14 C15 122.7(13) . .
N3 C14 H14A 118.7 . .
C15 C14 H14A 118.7 . .
C16 C15 C14 123.2(13) . .
C16 C15 H15A 118.4 . .
C14 C15 H15A 118.4 . .
C17 C16 C15 114.8(13) . .
C17 C16 C19 118.7(16) . .
C15 C16 C19 126.2(16) . .
C16 C17 C18 121.9(13) . .
C16 C17 H17A 119.0 . .
C18 C17 H17A 119.0 . .
N3 C18 C17 121.4(11) . .
N3 C18 H18A 119.3 . .
C17 C18 H18A 119.3 . .
C16 C19 C20 112.0(9) . .
C16 C19 H19A 109.2 . .
C20 C19 H19A 109.2 . .
C16 C19 H19B 109.2 . .
C20 C19 H19B 109.2 . .
H19A C19 H19B 107.9 . .
C21' C20 C21 71.0(12) . .
C21' C20 C19 124.9(13) . .
C21 C20 C19 121.4(10) . .
C21' C20 H20A 120.4 . .
C21 C20 H20A 107.0 . .
C19 C20 H20A 107.0 . .
C21' C20 H20B 36.1 . .
C21 C20 H20B 107.0 . .
C19 C20 H20B 107.0 . .
H20A C20 H20B 106.7 . .
C20 C21 C24 121.3(12) . .
C20 C21 H21A 107.0 . .
C24 C21 H21A 107.0 . .
C20 C21 H21B 107.0 . .
C24 C21 H21B 107.0 . .
H21A C21 H21B 106.7 . .
C22 N4 C26 120.0 . .
C22 N4 Cu4 119.3(10) . 14
C26 N4 Cu4 120.5(10) . 14
C23 C22 N4 120.0 . .
C23 C22 H22A 120.0 . .
N4 C22 H22A 120.0 . .
C22 C23 C24 120.0 . .
C22 C23 H23A 120.0 . .
C24 C23 H23A 120.0 . .
C23 C24 C25 120.0 . .
C23 C24 C21 123.6(13) . .
C25 C24 C21 115.5(12) . .
C26 C25 C24 120.0 . .
C26 C25 H25A 120.0 . .
C24 C25 H25A 120.0 . .
C25 C26 N4 120.0 . .
C25 C26 H26A 120.0 . .
N4 C26 H26A 120.0 . .
C20 C21' C24' 103.0(17) . .
C22' N4' C26' 120.0 . .
C22' N4' Cu4 120.5(12) . 14
C26' N4' Cu4 119.0(12) . 14
C23' C22' N4' 120.0 . .
C23' C22' H22B 120.0 . .
N4' C22' H22B 120.0 . .
C22' C23' C24' 120.0 . .
C22' C23' H23B 120.0 . .
C24' C23' H23B 120.0 . .
C25' C24' C23' 120.0 . .
C25' C24' C21' 127.6(16) . .
C23' C24' C21' 108.6(16) . .
C24' C25' C26' 120.0 . .
C24' C25' H25B 120.0 . .
C26' C25' H25B 120.0 . .
C25' C26' N4' 120.0 . .
C25' C26' H26B 120.0 . .
N4' C26' H26B 120.0 . .

loop_
_geom_bond_atom_site_label_1
_geom_bond_atom_site_label_2
_geom_bond_distance
_geom_bond_site_symmetry_2
Cu1 N1 2.024(9) .
Cu1 Cu3 2.6554(19) .
Cu1 I3 2.6603(18) .
Cu1 Cu2 2.6629(17) .
Cu1 I1 2.6633(15) .
Cu1 Cu4 2.681(2) .
Cu1 I2 2.7146(16) .
Cu2 N2 2.035(8) 1_455
Cu2 Cu4 2.653(2) .
Cu2 I4 2.6705(17) .
Cu2 Cu3 2.6755(18) .
Cu2 I2 2.6929(15) .
Cu2 I1 2.7169(15) .
Cu3 N3 2.004(9) .
Cu3 I3 2.6574(17) .
Cu3 Cu4 2.6599(19) .
Cu3 I4 2.6645(17) .
Cu3 I2 2.7485(17) .
Cu4 N4 1.877(10) 14_545
Cu4 N4' 2.197(13) 14_545
Cu4 I1 2.6936(16) .
Cu4 I4 2.6951(18) .
Cu4 I3 2.7280(18) .
N1 C1 1.271(11) .
N1 C5 1.333(11) .
N2 C9 1.308(10) .
N2 C13 1.353(11) .
N2 Cu2 2.035(8) 1_655
N3 C18 1.306(12) .
N3 C14 1.319(12) .
C1 C2 1.372(12) .
C1 H1A 0.9300 .
C2 C3 1.347(13) .
C2 H2B 0.9300 .
C3 C4 1.352(12) .
C3 C6 1.471(12) .
C4 C5 1.426(11) .
C4 H4A 0.9300 .
C5 H5A 0.9300 .
C6 C7 1.540(11) .
C6 H6A 0.9700 .
C6 H6B 0.9700 .
C7 C8 1.463(11) .
C7 H7A 0.9700 .
C7 H7B 0.9700 .
C8 C11 1.512(12) .
C8 H8A 0.9700 .
C8 H8B 0.9700 .
C9 C10 1.332(11) .
C9 H9A 0.9300 .
C10 C11 1.398(12) .
C10 H10A 0.9300 .
C11 C12 1.377(12) .
C12 C13 1.329(12) .
C12 H12A 0.9300 .
C13 H13A 0.9300 .
C14 C15 1.388(14) .
C14 H14A 0.9300 .
C15 C16 1.318(13) .
C15 H15A 0.9300 .
C16 C17 1.316(13) .
C16 C19 1.500(13) .
C17 C18 1.442(14) .
C17 H17A 0.9300 .
C18 H18A 0.9300 .
C19 C20 1.529(8) .
C19 H19A 0.9700 .
C19 H19B 0.9700 .
C20 C21' 1.25(2) .
C20 C21 1.484(9) .
C20 H20A 0.9700 .
C20 H20B 0.9700 .
C21 C24 1.495(9) .
C21 H21A 0.9700 .
C21 H21B 0.9700 .
N4 C22 1.3900 .
N4 C26 1.3900 .
N4 Cu4 1.877(10) 14
C22 C23 1.3900 .
C22 H22A 0.9300 .
C23 C24 1.3900 .
C23 H23A 0.9300 .
C24 C25 1.3900 .
C25 C26 1.3900 .
C25 H25A 0.9300 .
C26 H26A 0.9300 .
C21' C24' 1.506(10) .
N4' C22' 1.3900 .
N4' C26' 1.3900 .
N4' Cu4 2.197(13) 14
C22' C23' 1.3900 .
C22' H22B 0.9300 .
C23' C24' 1.3900 .
C23' H23B 0.9300 .
C24' C25' 1.3900 .
C25' C26' 1.3900 .
C25' H25B 0.9300 .
C26' H26B 0.9300 .
